data_1544532
loop_
_publ_author_name
'Kaur, Manpreet'
'Mohamed, Shaaban K.'
'Akkurt, Mehmet'
'Jasinski, Jerry P.'
'El-Emary, Talaat I.'
'Albayati, Mustafa R.'

_publ_section_title
;
 6-Amino-3-methyl-1-phenyl-1<i>H</i>-pyrazolo[3,4-<i>b</i>]pyrazine-5-carboxamide
;
_journal_coeditor_code TK4024
_journal_issue 11
_journal_name_full IUCrData
_journal_page_first x161742
_journal_paper_doi 10.1107/S2414314616017429
_journal_volume 1
_journal_year 2016
_chemical_formula_iupac 'C13 H12 N6 O'
_chemical_formula_moiety 'C13 H12 N6 O'
_chemical_formula_sum 'C13 H12 N6 O'
_chemical_formula_weight 268.29
_chemical_name_systematic
;
6-Amino-3-methyl-1-phenyl-1<i>H</i>-pyrazolo[3,4-<i>b</i>]pyrazine-5-carboxamide
;
_space_group_crystal_system monoclinic
_space_group_IT_number 14
_space_group_name_Hall '-P 2ybc'
_space_group_name_H-M_alt 'P 1 21/c 1'
_symmetry_space_group_name_Hall '-P 2ybc'
_symmetry_space_group_name_H-M 'P 1 21/c 1'
_atom_sites_solution_hydrogens mixed
_atom_sites_solution_primary direct
_cell_angle_alpha 90
_cell_angle_beta 92.067(4)
_cell_angle_gamma 90
_cell_formula_units_Z 4
_cell_length_a 14.7907(5)
_cell_length_b 4.80351(15)
_cell_length_c 17.1203(8)
_cell_measurement_reflns_used 1708
_cell_measurement_temperature 173(2)
_cell_measurement_theta_max 70.9990
_cell_measurement_theta_min 3.8740
_cell_volume 1215.56(8)
_computing_cell_refinement
;
CrysAlis PRO (Agilent, 2014)
;
_computing_data_collection
;
CrysAlis PRO (Agilent, 2014)
;
_computing_data_reduction
;
CrysAlis PRO (Agilent, 2014)
;
_computing_molecular_graphics
;
<i>OLEX2</i> (Dolomanov <i>et al.</i>,  2009)
;
_computing_publication_material
;
<i>OLEX2</i> (Dolomanov <i>et al.</i>,  2009)
;
_computing_structure_refinement
;
SHELXL2014 (Sheldrick, 2015b)
;
_computing_structure_solution
;
SHELXT (Sheldrick, 2015a)
;
_diffrn_ambient_temperature 173(2)
_diffrn_detector_area_resol_mean 16.0416
_diffrn_measured_fraction_theta_full 0.998
_diffrn_measured_fraction_theta_max 0.980
_diffrn_measurement_device 'four-circle diffractometer'
_diffrn_measurement_device_type 'Rigaku Oxford Diffraction'
_diffrn_measurement_method '\w scans'
_diffrn_radiation_monochromator graphite
_diffrn_radiation_type CuK\a
_diffrn_radiation_wavelength 1.54184
_diffrn_reflns_av_R_equivalents 0.0295
_diffrn_reflns_limit_h_max 18
_diffrn_reflns_limit_h_min -13
_diffrn_reflns_limit_k_max 3
_diffrn_reflns_limit_k_min -5
_diffrn_reflns_limit_l_max 20
_diffrn_reflns_limit_l_min -18
_diffrn_reflns_number 4156
_diffrn_reflns_theta_full 67.684
_diffrn_reflns_theta_max 71.363
_diffrn_reflns_theta_min 5.170
_exptl_absorpt_coefficient_mu 0.829
_exptl_absorpt_correction_T_max 1.00000
_exptl_absorpt_correction_T_min 0.90894
_exptl_absorpt_correction_type multi-scan
_exptl_absorpt_process_details
;
(CrysAlis PRO; Agilent, 2014)
;
_exptl_crystal_colour yellow
_exptl_crystal_density_diffrn 1.466
_exptl_crystal_description needle
_exptl_crystal_F_000 560
_exptl_crystal_size_max 0.38
_exptl_crystal_size_mid 0.08
_exptl_crystal_size_min 0.08
_refine_diff_density_max 0.217
_refine_diff_density_min -0.270
_refine_ls_extinction_method none
_refine_ls_goodness_of_fit_ref 1.060
_refine_ls_hydrogen_treatment mixed
_refine_ls_matrix_type full
_refine_ls_number_parameters 187
_refine_ls_number_reflns 2307
_refine_ls_number_restraints 0
_refine_ls_restrained_S_all 1.060
_refine_ls_R_factor_all 0.0476
_refine_ls_R_factor_gt 0.0414
_refine_ls_shift/su_max 0.001
_refine_ls_shift/su_mean 0.000
_refine_ls_structure_factor_coef Fsqd
_refine_ls_weighting_details 'w=1/[\s^2^(Fo^2^)+(0.0562P)^2^+0.3905P] where P=(Fo^2^+2Fc^2^)/3'
_refine_ls_weighting_scheme calc
_refine_ls_wR_factor_gt 0.1057
_refine_ls_wR_factor_ref 0.1123
_reflns_number_gt 2011
_reflns_number_total 2307
_reflns_threshold_expression 'I > 2\s(I)'
_cod_data_source_file tk4024sup1.cif
_cod_data_source_block I
_cod_original_cell_volume 1215.57(8)
_cod_database_code 1544532
_shelx_space_group_comment
;
The symmetry employed for this shelxl refinement is uniquely defined
by the following loop, which should always be used as a source of
symmetry information in preference to the above space-group names.
They are only intended as comments.
;

loop_
_space_group_symop_operation_xyz
'x, y, z'
'-x, y+1/2, -z+1/2'
'-x, -y, -z'
'x, -y-1/2, z-1/2'

loop_
_atom_site_type_symbol
_atom_site_label
_atom_site_fract_x
_atom_site_fract_y
_atom_site_fract_z
_atom_site_U_iso_or_equiv
_atom_site_adp_type
_atom_site_calc_flag
_atom_site_occupancy
O O1 0.49400(7) 1.2243(2) 0.57401(7) 0.0261(3) Uani d 1
N N1 0.61528(9) 1.3370(3) 0.50430(8) 0.0259(3) Uani d 1
H H1A 0.5852 1.4680 0.4785 0.031 Uiso calc 1
H H1B 0.6724 1.3050 0.4945 0.031 Uiso calc 1
N N2 0.51127(9) 0.8234(3) 0.68305(9) 0.0264(3) Uani d 1
H H2A 0.4974 0.6859 0.7128 0.032 Uiso d 1
N N3 0.64619(8) 0.5919(3) 0.69322(7) 0.0188(3) Uani d 1
N N4 0.71717(8) 0.9523(3) 0.57703(7) 0.0186(3) Uani d 1
N N5 0.88003(8) 0.4818(3) 0.66020(7) 0.0203(3) Uani d 1
N N6 0.80080(8) 0.4173(3) 0.69785(7) 0.0185(3) Uani d 1
C C1 0.57451(10) 1.1873(3) 0.55802(9) 0.0201(3) Uani d 1
C C2 0.63173(10) 0.9704(3) 0.59852(8) 0.0187(3) Uani d 1
C C3 0.59627(10) 0.7917(3) 0.65810(9) 0.0189(3) Uani d 1
C C4 0.73170(10) 0.5843(3) 0.67103(8) 0.0170(3) Uani d 1
C C5 0.76778(10) 0.7588(3) 0.61399(9) 0.0182(3) Uani d 1
C C6 0.86115(10) 0.6839(3) 0.61053(9) 0.0200(3) Uani d 1
C C7 0.93157(10) 0.8105(4) 0.56164(10) 0.0275(4) Uani d 1
H H7A 0.9917 0.7674 0.5844 0.041 Uiso calc 1
H H7B 0.9232 1.0128 0.5598 0.041 Uiso calc 1
H H7C 0.9261 0.7346 0.5085 0.041 Uiso calc 1
C C8 0.80259(10) 0.2105(3) 0.75710(9) 0.0188(3) Uani d 1
C C9 0.88429(10) 0.0839(3) 0.77948(10) 0.0246(4) Uani d 1
H H9 0.9388 0.1388 0.7562 0.030 Uiso calc 1
C C10 0.88520(11) -0.1224(4) 0.83593(10) 0.0291(4) Uani d 1
H H10 0.9408 -0.2087 0.8512 0.035 Uiso calc 1
C C11 0.80605(12) -0.2052(3) 0.87057(10) 0.0281(4) Uani d 1
H H11 0.8072 -0.3483 0.9089 0.034 Uiso calc 1
C C12 0.72548(11) -0.0761(3) 0.84836(9) 0.0257(4) Uani d 1
H H12 0.6710 -0.1311 0.8718 0.031 Uiso calc 1
C C13 0.72332(10) 0.1325(3) 0.79237(9) 0.0223(3) Uani d 1
H H13 0.6678 0.2218 0.7782 0.027 Uiso calc 1
H H2B 0.4722(14) 0.939(4) 0.6543(13) 0.036(5) Uiso d 1

loop_
_atom_site_aniso_label
_atom_site_aniso_U_11
_atom_site_aniso_U_22
_atom_site_aniso_U_33
_atom_site_aniso_U_12
_atom_site_aniso_U_13
_atom_site_aniso_U_23
O1 0.0188(5) 0.0262(6) 0.0333(6) 0.0053(4) 0.0009(5) 0.0035(5)
N1 0.0220(6) 0.0268(7) 0.0289(7) 0.0044(6) 0.0004(5) 0.0080(6)
N2 0.0169(6) 0.0288(7) 0.0338(8) 0.0048(6) 0.0065(6) 0.0094(6)
N3 0.0142(6) 0.0202(6) 0.0219(6) 0.0006(5) 0.0015(5) -0.0010(5)
N4 0.0156(6) 0.0200(6) 0.0201(6) -0.0005(5) -0.0004(5) -0.0020(5)
N5 0.0135(6) 0.0255(7) 0.0221(6) 0.0001(5) 0.0024(5) -0.0011(5)
N6 0.0133(6) 0.0205(6) 0.0216(6) 0.0010(5) 0.0012(5) 0.0010(5)
C1 0.0191(7) 0.0182(7) 0.0229(7) 0.0009(6) -0.0021(6) -0.0029(6)
C2 0.0171(7) 0.0182(7) 0.0208(7) 0.0000(6) -0.0005(6) -0.0021(6)
C3 0.0155(7) 0.0195(7) 0.0218(7) -0.0002(5) 0.0004(6) -0.0034(6)
C4 0.0157(7) 0.0175(7) 0.0177(7) 0.0002(5) -0.0006(5) -0.0027(5)
C5 0.0151(7) 0.0195(7) 0.0201(7) -0.0003(5) 0.0013(5) -0.0016(6)
C6 0.0151(7) 0.0238(7) 0.0212(7) 0.0001(6) 0.0011(6) -0.0012(6)
C7 0.0177(7) 0.0356(9) 0.0295(8) 0.0003(6) 0.0049(6) 0.0057(7)
C8 0.0185(7) 0.0183(7) 0.0195(7) 0.0008(6) -0.0006(6) -0.0016(6)
C9 0.0173(7) 0.0285(8) 0.0280(8) 0.0019(6) -0.0007(6) 0.0017(7)
C10 0.0236(8) 0.0312(8) 0.0319(9) 0.0038(7) -0.0052(7) 0.0048(7)
C11 0.0335(9) 0.0270(8) 0.0236(8) -0.0014(7) -0.0025(7) 0.0039(7)
C12 0.0262(8) 0.0277(8) 0.0235(8) -0.0044(7) 0.0045(6) -0.0007(6)
C13 0.0179(7) 0.0243(7) 0.0248(8) 0.0004(6) 0.0016(6) -0.0004(6)

loop_
_atom_type_symbol
_atom_type_description
_atom_type_scat_dispersion_real
_atom_type_scat_dispersion_imag
_atom_type_scat_source
C C 0.0181 0.0091 'International Tables Vol C Tables 4.2.6.8 and 6.1.1.4'
H H 0.0000 0.0000 'International Tables Vol C Tables 4.2.6.8 and 6.1.1.4'
N N 0.0311 0.0180 'International Tables Vol C Tables 4.2.6.8 and 6.1.1.4'
O O 0.0492 0.0322 'International Tables Vol C Tables 4.2.6.8 and 6.1.1.4'

loop_
_geom_angle_atom_site_label_1
_geom_angle_atom_site_label_2
_geom_angle_atom_site_label_3
_geom_angle
H1A N1 H1B 120.0
C1 N1 H1A 120.0
C1 N1 H1B 120.0
H2A N2 H2B 127.9
C3 N2 H2A 110.1
C3 N2 H2B 117.8(13)
C4 N3 C3 113.86(12)
C2 N4 C5 115.77(12)
C6 N5 N6 107.54(12)
N5 N6 C8 119.49(12)
C4 N6 N5 110.22(12)
C4 N6 C8 130.23(13)
O1 C1 N1 122.47(14)
O1 C1 C2 121.81(14)
N1 C1 C2 115.72(13)
N4 C2 C1 116.34(13)
N4 C2 C3 121.88(13)
C3 C2 C1 121.78(13)
N2 C3 C2 121.43(13)
N3 C3 N2 116.29(13)
N3 C3 C2 122.25(13)
N3 C4 N6 128.75(13)
N3 C4 C5 124.66(13)
N6 C4 C5 106.58(13)
N4 C5 C4 121.50(13)
N4 C5 C6 132.81(14)
C4 C5 C6 105.66(13)
N5 C6 C5 110.00(13)
N5 C6 C7 121.93(13)
C5 C6 C7 128.05(14)
C6 C7 H7A 109.5
C6 C7 H7B 109.5
C6 C7 H7C 109.5
H7A C7 H7B 109.5
H7A C7 H7C 109.5
H7B C7 H7C 109.5
C9 C8 N6 119.68(14)
C13 C8 N6 120.33(13)
C13 C8 C9 119.98(14)
C8 C9 H9 120.3
C10 C9 C8 119.38(15)
C10 C9 H9 120.3
C9 C10 H10 119.5
C9 C10 C11 121.07(15)
C11 C10 H10 119.5
C10 C11 H11 120.5
C12 C11 C10 118.98(15)
C12 C11 H11 120.5
C11 C12 H12 119.6
C11 C12 C13 120.79(15)
C13 C12 H12 119.6
C8 C13 H13 120.1
C12 C13 C8 119.78(15)
C12 C13 H13 120.1

loop_
_geom_bond_atom_site_label_1
_geom_bond_atom_site_label_2
_geom_bond_distance
O1 C1 1.2444(18)
N1 H1A 0.8800
N1 H1B 0.8800
N1 C1 1.329(2)
N2 H2A 0.8636
N2 C3 1.3509(19)
N2 H2B 0.93(2)
N3 C3 1.340(2)
N3 C4 1.3341(18)
N4 C2 1.3316(19)
N4 C5 1.338(2)
N5 N6 1.3927(16)
N5 C6 1.314(2)
N6 C4 1.3656(19)
N6 C8 1.4193(19)
C1 C2 1.497(2)
C2 C3 1.446(2)
C4 C5 1.407(2)
C5 C6 1.430(2)
C6 C7 1.489(2)
C7 H7A 0.9800
C7 H7B 0.9800
C7 H7C 0.9800
C8 C9 1.394(2)
C8 C13 1.389(2)
C9 H9 0.9500
C9 C10 1.384(2)
C10 H10 0.9500
C10 C11 1.389(2)
C11 H11 0.9500
C11 C12 1.384(2)
C12 H12 0.9500
C12 C13 1.386(2)
C13 H13 0.9500

loop_
_geom_hbond_atom_site_label_D
_geom_hbond_atom_site_label_H
_geom_hbond_atom_site_label_A
_geom_hbond_site_symmetry_A
_geom_hbond_distance_DH
_geom_hbond_distance_HA
_geom_hbond_distance_DA
_geom_hbond_angle_DHA
N2 H2B O1 . 0.93(2) 1.97(2) 2.6878(18) 132.1(17)
C13 H13 N3 . 0.95 2.31 2.985(2) 127
N1 H1A O1 3_686 0.88 2.07 2.9488(18) 175
N2 H2A N2 2_646 0.86 2.50 3.345(2) 167

loop_
_geom_torsion_atom_site_label_1
_geom_torsion_atom_site_label_2
_geom_torsion_atom_site_label_3
_geom_torsion_atom_site_label_4
_geom_torsion
O1 C1 C2 N4 -179.29(13)
O1 C1 C2 C3 0.3(2)
N1 C1 C2 N4 0.6(2)
N1 C1 C2 C3 -179.82(13)
N3 C4 C5 N4 0.4(2)
N3 C4 C5 C6 178.55(13)
N4 C2 C3 N2 175.69(14)
N4 C2 C3 N3 -2.3(2)
N4 C5 C6 N5 178.32(15)
N4 C5 C6 C7 0.1(3)
N5 N6 C4 N3 -178.54(13)
N5 N6 C4 C5 0.58(16)
N5 N6 C8 C9 3.0(2)
N5 N6 C8 C13 -176.51(13)
N6 N5 C6 C5 -0.10(16)
N6 N5 C6 C7 178.24(13)
N6 C4 C5 N4 -178.78(13)
N6 C4 C5 C6 -0.61(16)
N6 C8 C9 C10 -178.44(15)
N6 C8 C13 C12 177.92(14)
C1 C2 C3 N2 -3.9(2)
C1 C2 C3 N3 178.17(13)
C2 N4 C5 C4 0.8(2)
C2 N4 C5 C6 -176.75(15)
C3 N3 C4 N6 176.55(14)
C3 N3 C4 C5 -2.4(2)
C4 N3 C3 N2 -174.80(13)
C4 N3 C3 C2 3.3(2)
C4 N6 C8 C9 -173.91(14)
C4 N6 C8 C13 6.5(2)
C4 C5 C6 N5 0.45(17)
C4 C5 C6 C7 -177.76(15)
C5 N4 C2 C1 179.62(12)
C5 N4 C2 C3 0.0(2)
C6 N5 N6 C4 -0.30(16)
C6 N5 N6 C8 -177.82(13)
C8 N6 C4 N3 -1.4(3)
C8 N6 C4 C5 177.75(14)
C8 C9 C10 C11 0.0(3)
C9 C8 C13 C12 -1.6(2)
C9 C10 C11 C12 -0.6(3)
C10 C11 C12 C13 0.1(2)
C11 C12 C13 C8 1.0(2)
C13 C8 C9 C10 1.1(2)

_cod_database_fobs_code 1544532
